data_2019407
loop_
_publ_author_name
'Zhang, Qi-Long'
'Pan, Lu-Tai'

_publ_section_title
;
 A one-dimensional coordination polymer formed from the reaction of
 1,1-diphenyl-3,3'-[(1<i>R</i>,2<i>R</i>)-cyclohexane-1,2-diylbis(azanediyl)]dibut-2-en-1-one
 with MnCl~2~&#x00B7;4H~2~O
;
_journal_coeditor_code EM3065
_journal_issue 1
_journal_name_full 'Acta Crystallographica Section C'
_journal_page_first 16
_journal_page_last 18
_journal_paper_doi 10.1107/S2053229613032531
_journal_volume 70
_journal_year 2014
_chemical_formula_iupac '[Mn Cl2 (C26 H30 N2)]'
_chemical_formula_sum 'C26 H30 Cl2 Mn N2 O2'
_chemical_formula_weight 528.36
_chemical_name_systematic
<i>catena</i>-Poly[[dichloridomanganese(II)]-\m-1,1-diphenyl-3,3'-[(1<i>R</i>,2<i>R</i>)-cyclohexane-1,2-diylbis(azaniumylylidene)]dibut-1-en-1-olate-\k^2^<i>O</i>:<i>O</i>']
_space_group_IT_number 4
_symmetry_cell_setting monoclinic
_symmetry_space_group_name_Hall 'P 2yb'
_symmetry_space_group_name_H-M 'P 1 21 1'
_atom_sites_solution_hydrogens geom
_atom_sites_solution_primary direct
_atom_sites_solution_secondary difmap
_audit_creation_method SHELXL-97
_cell_angle_alpha 90.00
_cell_angle_beta 98.668(8)
_cell_angle_gamma 90.00
_cell_formula_units_Z 2
_cell_length_a 10.014(2)
_cell_length_b 9.758(2)
_cell_length_c 13.667(3)
_cell_measurement_temperature 293(2)
_cell_volume 1320.2(5)
_computing_cell_refinement 'APEX2 (Bruker, 2003)'
_computing_data_collection 'APEX2 (Bruker, 2003)'
_computing_data_reduction 'SAINT (Bruker, 2003)'
_computing_molecular_graphics 'SHELXTL (Sheldrick, 2008)'
_computing_publication_material 'WinGX (Farrugia, 2012)'
_computing_structure_refinement 'SHELXL97 (Sheldrick, 2008)'
_computing_structure_solution 'SHELXS97 (Sheldrick, 2008)'
_diffrn_ambient_temperature 293(2)
_diffrn_measured_fraction_theta_full 0.982
_diffrn_measured_fraction_theta_max 0.982
_diffrn_measurement_device_type 'Bruker APEXII CCD area-detector'
_diffrn_measurement_method '\f and \w scan'
_diffrn_radiation_monochromator graphite
_diffrn_radiation_source 'fine-focus sealed tube'
_diffrn_radiation_type MoK\a
_diffrn_radiation_wavelength 0.71073
_diffrn_reflns_av_R_equivalents 0.0391
_diffrn_reflns_av_sigmaI/netI 0.0439
_diffrn_reflns_limit_h_max 11
_diffrn_reflns_limit_h_min -12
_diffrn_reflns_limit_k_max 11
_diffrn_reflns_limit_k_min -11
_diffrn_reflns_limit_l_max 16
_diffrn_reflns_limit_l_min -16
_diffrn_reflns_number 14051
_diffrn_reflns_theta_full 26.00
_diffrn_reflns_theta_max 26.00
_diffrn_reflns_theta_min 1.51
_exptl_absorpt_coefficient_mu 0.727
_exptl_absorpt_correction_T_max 0.8743
_exptl_absorpt_correction_T_min 0.8449
_exptl_absorpt_correction_type multi-scan
_exptl_absorpt_process_details '(SADABS; Sheldrick, 2008)'
_exptl_crystal_colour colourless
_exptl_crystal_density_diffrn 1.329
_exptl_crystal_density_method 'not measured'
_exptl_crystal_description prism
_exptl_crystal_F_000 550
_exptl_crystal_size_max 0.24
_exptl_crystal_size_mid 0.21
_exptl_crystal_size_min 0.19
_refine_diff_density_max 0.165
_refine_diff_density_min -0.176
_refine_ls_abs_structure_details 'Flack (1983), 1857 Friedel pairs'
_refine_ls_abs_structure_Flack 0.034(17)
_refine_ls_extinction_method none
_refine_ls_goodness_of_fit_ref 1.026
_refine_ls_hydrogen_treatment mixed
_refine_ls_matrix_type full
_refine_ls_number_parameters 308
_refine_ls_number_reflns 4561
_refine_ls_number_restraints 1
_refine_ls_restrained_S_all 1.025
_refine_ls_R_factor_all 0.0485
_refine_ls_R_factor_gt 0.0353
_refine_ls_shift/su_max 0.001
_refine_ls_shift/su_mean 0.000
_refine_ls_structure_factor_coef Fsqd
_refine_ls_weighting_details 'calc w=1/[\s^2^(Fo^2^)+(0.0278P)^2^+0.0000P] where P=(Fo^2^+2Fc^2^)/3'
_refine_ls_weighting_scheme calc
_refine_ls_wR_factor_gt 0.0653
_refine_ls_wR_factor_ref 0.0703
_reflns_number_gt 3732
_reflns_number_total 4561
_reflns_threshold_expression I>2sigma(I)
_cod_data_source_file em3065sup1.cf
_cod_data_source_block I
_cod_original_cell_volume 1320.3(5)
_cod_original_sg_symbol_H-M 'P 21'
_cod_database_code 2019407
_cod_database_fobs_code 2019407

loop_
_symmetry_equiv_pos_as_xyz
'x, y, z'
'-x, y+1/2, -z'

loop_
_atom_site_type_symbol
_atom_site_label
_atom_site_fract_x
_atom_site_fract_y
_atom_site_fract_z
_atom_site_U_iso_or_equiv
_atom_site_adp_type
_atom_site_calc_flag
_atom_site_refinement_flags
_atom_site_occupancy
_atom_site_symmetry_multiplicity
C C1 0.8888(4) 1.2027(4) 0.1018(3) 0.0704(10) Uani d . 1 1
H H1 0.9092 1.1100 0.1092 0.084 Uiso calc R 1 1
C C2 0.9884(4) 1.2944(5) 0.0864(3) 0.0849(13) Uani d . 1 1
H H2 1.0757 1.2629 0.0846 0.102 Uiso calc R 1 1
C C3 0.9608(4) 1.4302(5) 0.0737(3) 0.0786(12) Uani d . 1 1
H H3 1.0287 1.4913 0.0638 0.094 Uiso calc R 1 1
C C4 0.8312(4) 1.4764(4) 0.0757(3) 0.0720(10) Uani d . 1 1
H H4 0.8110 1.5688 0.0655 0.086 Uiso calc R 1 1
C C5 0.7311(3) 1.3859(3) 0.0927(2) 0.0597(9) Uani d . 1 1
H H5 0.6443 1.4183 0.0949 0.072 Uiso calc R 1 1
C C6 0.7586(3) 1.2477(3) 0.1064(2) 0.0511(8) Uani d . 1 1
C C7 0.6508(3) 1.1524(3) 0.1296(2) 0.0515(8) Uani d . 1 1
C C8 0.6513(3) 1.0157(3) 0.1034(2) 0.0542(8) Uani d . 1 1
H H8 0.7187 0.9854 0.0686 0.065 Uiso calc R 1 1
C C9 0.5554(3) 0.9189(3) 0.1262(2) 0.0521(8) Uani d . 1 1
C C10 0.5695(4) 0.7738(3) 0.0927(3) 0.0683(10) Uani d . 1 1
H H10A 0.6286 0.7245 0.1423 0.103 Uiso calc R 1 1
H H10B 0.6066 0.7735 0.0318 0.103 Uiso calc R 1 1
H H10C 0.4824 0.7306 0.0824 0.103 Uiso calc R 1 1
C C11 0.3570(3) 0.8693(3) 0.2154(2) 0.0492(7) Uani d . 1 1
H H11 0.3432 0.7842 0.1771 0.059 Uiso calc R 1 1
C C12 0.2248(3) 0.9485(4) 0.2039(2) 0.0629(9) Uani d . 1 1
H H12A 0.1928 0.9627 0.1341 0.075 Uiso calc R 1 1
H H12B 0.2408 1.0378 0.2347 0.075 Uiso calc R 1 1
C C13 0.1163(3) 0.8742(4) 0.2505(2) 0.0702(10) Uani d . 1 1
H H13A 0.0356 0.9305 0.2447 0.084 Uiso calc R 1 1
H H13B 0.0931 0.7890 0.2155 0.084 Uiso calc R 1 1
C C14 0.1655(3) 0.8440(5) 0.3590(2) 0.0647(8) Uani d . 1 1
H H14A 0.0964 0.7942 0.3870 0.078 Uiso calc R 1 1
H H14B 0.1824 0.9294 0.3951 0.078 Uiso calc R 1 1
C C15 0.2953(3) 0.7590(3) 0.3697(2) 0.0586(8) Uani d . 1 1
H H15A 0.3266 0.7415 0.4392 0.070 Uiso calc R 1 1
H H15B 0.2768 0.6715 0.3368 0.070 Uiso calc R 1 1
C C16 0.4051(3) 0.8337(4) 0.32469(19) 0.0468(7) Uani d . 1 1
H H16 0.4278 0.9188 0.3616 0.056 Uiso calc R 1 1
C C17 0.7555(3) 0.6792(3) 0.3695(2) 0.0513(8) Uani d . 1 1
H H17 0.8440 0.7085 0.3884 0.062 Uiso calc R 1 1
C C18 0.6532(3) 0.7782(3) 0.3664(2) 0.0506(8) Uani d . 1 1
C C19 0.6890(4) 0.9213(3) 0.4002(3) 0.0693(10) Uani d . 1 1
H H19A 0.6739 0.9824 0.3445 0.104 Uiso calc R 1 1
H H19B 0.7823 0.9248 0.4293 0.104 Uiso calc R 1 1
H H19C 0.6336 0.9486 0.4483 0.104 Uiso calc R 1 1
N N1 0.4593(3) 0.9523(3) 0.17681(19) 0.0501(7) Uani d . 1 1
N N2 0.5258(2) 0.7472(3) 0.33332(18) 0.0476(6) Uani d . 1 1
O O1 0.5573(2) 1.2033(2) 0.17388(16) 0.0616(6) Uani d . 1 1
Mn Mn1 0.48719(4) 1.34711(5) 0.26078(3) 0.04734(13) Uani d . 1 1
Cl Cl1 0.32663(8) 1.47949(9) 0.16176(6) 0.0657(2) Uani d . 1 1
Cl Cl2 0.43128(8) 1.21293(9) 0.38966(6) 0.0611(2) Uani d . 1 1
C C21 0.8511(3) 0.4439(3) 0.3574(2) 0.0451(7) Uani d . 1 1
C C20 0.7362(3) 0.5426(3) 0.3471(2) 0.0475(7) Uani d . 1 1
O O2 0.61624(19) 0.4957(2) 0.31783(17) 0.0607(6) Uani d . 1 1
C C24 1.0636(3) 0.2581(4) 0.3785(3) 0.0636(10) Uani d . 1 1
H H24 1.1347 0.1958 0.3868 0.076 Uiso calc R 1 1
C C25 0.9374(3) 0.2175(4) 0.3932(3) 0.0652(9) Uani d . 1 1
H H25 0.9233 0.1273 0.4112 0.078 Uiso calc R 1 1
C C23 1.0850(3) 0.3901(4) 0.3517(3) 0.0686(10) Uani d . 1 1
H H23 1.1702 0.4171 0.3398 0.082 Uiso calc R 1 1
C C22 0.9800(3) 0.4836(3) 0.3422(2) 0.0577(8) Uani d . 1 1
H H22 0.9957 0.5740 0.3255 0.069 Uiso calc R 1 1
C C26 0.8308(3) 0.3084(3) 0.3817(2) 0.0563(9) Uani d . 1 1
H H26 0.7450 0.2788 0.3902 0.068 Uiso calc R 1 1
H H1A 0.458(3) 1.035(3) 0.1906(19) 0.038(8) Uiso d . 1 1
H H2A 0.503(3) 0.654(4) 0.316(2) 0.079(11) Uiso d . 1 1

loop_
_atom_site_aniso_label
_atom_site_aniso_U_11
_atom_site_aniso_U_22
_atom_site_aniso_U_33
_atom_site_aniso_U_12
_atom_site_aniso_U_13
_atom_site_aniso_U_23
C1 0.059(2) 0.073(3) 0.081(2) 0.006(2) 0.0182(19) 0.008(2)
C2 0.052(2) 0.108(4) 0.096(3) 0.003(2) 0.018(2) 0.006(2)
C3 0.070(3) 0.090(4) 0.076(3) -0.028(2) 0.011(2) 0.006(2)
C4 0.077(3) 0.066(2) 0.075(2) -0.011(2) 0.017(2) 0.004(2)
C5 0.060(2) 0.059(2) 0.0632(19) -0.0004(17) 0.0177(16) 0.0039(16)
C6 0.054(2) 0.056(2) 0.0446(17) 0.0002(16) 0.0118(14) -0.0012(15)
C7 0.057(2) 0.055(2) 0.0436(17) 0.0067(16) 0.0129(15) -0.0004(14)
C8 0.059(2) 0.054(2) 0.0539(18) 0.0068(16) 0.0236(15) -0.0034(15)
C9 0.056(2) 0.052(2) 0.0485(18) 0.0103(15) 0.0083(16) -0.0064(15)
C10 0.076(3) 0.052(2) 0.079(2) 0.0032(18) 0.020(2) -0.0127(18)
C11 0.0494(16) 0.0426(19) 0.0555(16) -0.0036(15) 0.0068(13) -0.0035(14)
C12 0.058(2) 0.066(2) 0.062(2) 0.0052(18) 0.0017(16) 0.0059(17)
C13 0.0471(18) 0.077(3) 0.086(2) 0.0031(19) 0.0085(16) 0.006(2)
C14 0.0492(17) 0.067(2) 0.080(2) 0.001(2) 0.0154(15) 0.006(2)
C15 0.054(2) 0.055(2) 0.067(2) 0.0028(16) 0.0117(16) 0.0074(16)
C16 0.0427(15) 0.0422(17) 0.0554(16) -0.0017(16) 0.0072(12) -0.0009(16)
C17 0.0346(16) 0.049(2) 0.067(2) -0.0084(14) -0.0023(14) -0.0025(15)
C18 0.051(2) 0.0446(18) 0.0539(18) -0.0047(14) 0.0007(15) 0.0012(14)
C19 0.059(2) 0.044(2) 0.100(3) -0.0091(16) -0.0043(19) -0.0098(19)
N1 0.0599(17) 0.0355(16) 0.0570(16) 0.0022(13) 0.0159(13) -0.0019(12)
N2 0.0423(15) 0.0394(16) 0.0593(15) -0.0008(12) 0.0016(12) -0.0015(12)
O1 0.0683(14) 0.0472(12) 0.0774(14) 0.0002(11) 0.0368(12) -0.0076(11)
Mn1 0.0409(2) 0.0408(2) 0.0614(3) -0.0036(2) 0.01121(18) -0.0069(2)
Cl1 0.0547(5) 0.0699(6) 0.0698(5) 0.0008(4) 0.0009(4) 0.0060(4)
Cl2 0.0595(5) 0.0609(5) 0.0653(5) 0.0011(4) 0.0170(4) 0.0038(4)
C21 0.0376(17) 0.0477(18) 0.0491(17) -0.0019(14) 0.0035(13) -0.0011(14)
C20 0.0412(17) 0.0507(19) 0.0497(17) -0.0070(14) 0.0038(13) -0.0020(14)
O2 0.0372(11) 0.0454(13) 0.0959(15) -0.0056(10) -0.0021(10) -0.0128(11)
C24 0.046(2) 0.066(3) 0.077(2) 0.0108(18) 0.0070(17) -0.0047(19)
C25 0.058(2) 0.053(2) 0.083(2) 0.0041(18) 0.0060(18) 0.0072(18)
C23 0.0420(19) 0.077(3) 0.088(2) -0.0017(17) 0.0166(17) 0.0029(19)
C22 0.0449(19) 0.053(2) 0.077(2) -0.0020(16) 0.0126(16) 0.0050(17)
C26 0.0415(18) 0.054(2) 0.072(2) -0.0025(15) 0.0055(15) 0.0062(15)

loop_
_atom_type_symbol
_atom_type_description
_atom_type_scat_dispersion_real
_atom_type_scat_dispersion_imag
_atom_type_scat_source
C C 0.0033 0.0016 'International Tables Vol C Tables 4.2.6.8 and 6.1.1.4'
H H 0.0000 0.0000 'International Tables Vol C Tables 4.2.6.8 and 6.1.1.4'
N N 0.0061 0.0033 'International Tables Vol C Tables 4.2.6.8 and 6.1.1.4'
O O 0.0106 0.0060 'International Tables Vol C Tables 4.2.6.8 and 6.1.1.4'
Mn Mn 0.3368 0.7283 'International Tables Vol C Tables 4.2.6.8 and 6.1.1.4'
Cl Cl 0.1484 0.1585 'International Tables Vol C Tables 4.2.6.8 and 6.1.1.4'

loop_
_geom_angle_atom_site_label_1
_geom_angle_atom_site_label_2
_geom_angle_atom_site_label_3
_geom_angle_site_symmetry_1
_geom_angle_site_symmetry_3
_geom_angle
_geom_angle_publ_flag
C2 C1 C6 . . 120.6(4) ?
C2 C1 H1 . . 119.7 ?
C6 C1 H1 . . 119.7 ?
C3 C2 C1 . . 120.9(4) ?
C3 C2 H2 . . 119.6 ?
C1 C2 H2 . . 119.6 ?
C2 C3 C4 . . 119.4(4) ?
C2 C3 H3 . . 120.3 ?
C4 C3 H3 . . 120.3 ?
C3 C4 C5 . . 120.2(4) ?
C3 C4 H4 . . 119.9 ?
C5 C4 H4 . . 119.9 ?
C4 C5 C6 . . 120.7(4) ?
C4 C5 H5 . . 119.6 ?
C6 C5 H5 . . 119.6 ?
C5 C6 C1 . . 118.2(3) ?
C5 C6 C7 . . 120.0(3) ?
C1 C6 C7 . . 121.8(3) ?
O1 C7 C8 . . 121.6(3) ?
O1 C7 C6 . . 117.3(3) ?
C8 C7 C6 . . 121.0(3) ?
C7 C8 C9 . . 124.0(3) ?
C7 C8 H8 . . 118.0 ?
C9 C8 H8 . . 118.0 ?
N1 C9 C8 . . 121.9(3) ?
N1 C9 C10 . . 120.5(3) ?
C8 C9 C10 . . 117.6(3) ?
C9 C10 H10A . . 109.5 ?
C9 C10 H10B . . 109.5 ?
H10A C10 H10B . . 109.5 ?
C9 C10 H10C . . 109.5 ?
H10A C10 H10C . . 109.5 ?
H10B C10 H10C . . 109.5 ?
N1 C11 C12 . . 109.1(3) ?
N1 C11 C16 . . 109.9(2) ?
C12 C11 C16 . . 110.8(2) ?
N1 C11 H11 . . 109.0 ?
C12 C11 H11 . . 109.0 ?
C16 C11 H11 . . 109.0 ?
C11 C12 C13 . . 112.3(3) ?
C11 C12 H12A . . 109.1 ?
C13 C12 H12A . . 109.1 ?
C11 C12 H12B . . 109.1 ?
C13 C12 H12B . . 109.1 ?
H12A C12 H12B . . 107.9 ?
C14 C13 C12 . . 110.7(3) ?
C14 C13 H13A . . 109.5 ?
C12 C13 H13A . . 109.5 ?
C14 C13 H13B . . 109.5 ?
C12 C13 H13B . . 109.5 ?
H13A C13 H13B . . 108.1 ?
C13 C14 C15 . . 110.1(3) ?
C13 C14 H14A . . 109.6 ?
C15 C14 H14A . . 109.6 ?
C13 C14 H14B . . 109.6 ?
C15 C14 H14B . . 109.6 ?
H14A C14 H14B . . 108.2 ?
C16 C15 C14 . . 110.9(3) ?
C16 C15 H15A . . 109.5 ?
C14 C15 H15A . . 109.5 ?
C16 C15 H15B . . 109.5 ?
C14 C15 H15B . . 109.5 ?
H15A C15 H15B . . 108.1 ?
N2 C16 C15 . . 109.2(3) ?
N2 C16 C11 . . 110.0(2) ?
C15 C16 C11 . . 111.1(2) ?
N2 C16 H16 . . 108.8 ?
C15 C16 H16 . . 108.8 ?
C11 C16 H16 . . 108.8 ?
C20 C17 C18 . . 125.7(3) ?
C20 C17 H17 . . 117.2 ?
C18 C17 H17 . . 117.2 ?
N2 C18 C17 . . 120.9(3) ?
N2 C18 C19 . . 119.5(3) ?
C17 C18 C19 . . 119.6(3) ?
C18 C19 H19A . . 109.5 ?
C18 C19 H19B . . 109.5 ?
H19A C19 H19B . . 109.5 ?
C18 C19 H19C . . 109.5 ?
H19A C19 H19C . . 109.5 ?
H19B C19 H19C . . 109.5 ?
C9 N1 C11 . . 131.5(3) ?
C9 N1 H1A . . 113.7(19) ?
C11 N1 H1A . . 114.8(19) ?
C18 N2 C16 . . 129.6(3) ?
C18 N2 H2A . . 119(2) ?
C16 N2 H2A . . 111(2) ?
C7 O1 Mn1 . . 151.7(2) ?
O2 Mn1 O1 1_565 . 117.68(9) y
O2 Mn1 Cl2 1_565 . 108.93(7) ?
O1 Mn1 Cl2 . . 101.38(7) ?
O2 Mn1 Cl1 1_565 . 99.88(7) ?
O1 Mn1 Cl1 . . 108.22(7) ?
Cl2 Mn1 Cl1 . . 121.82(4) y
C26 C21 C22 . . 118.3(3) ?
C26 C21 C20 . . 120.0(3) ?
C22 C21 C20 . . 121.7(3) ?
O2 C20 C17 . . 120.4(3) ?
O2 C20 C21 . . 117.9(3) ?
C17 C20 C21 . . 121.6(3) ?
C20 O2 Mn1 . 1_545 152.3(2) ?
C23 C24 C25 . . 119.9(4) ?
C23 C24 H24 . . 120.0 ?
C25 C24 H24 . . 120.0 ?
C24 C25 C26 . . 120.9(3) ?
C24 C25 H25 . . 119.6 ?
C26 C25 H25 . . 119.6 ?
C24 C23 C22 . . 120.0(3) ?
C24 C23 H23 . . 120.0 ?
C22 C23 H23 . . 120.0 ?
C23 C22 C21 . . 120.7(3) ?
C23 C22 H22 . . 119.6 ?
C21 C22 H22 . . 119.6 ?
C25 C26 C21 . . 120.2(3) ?
C25 C26 H26 . . 119.9 ?
C21 C26 H26 . . 119.9 ?

loop_
_geom_bond_atom_site_label_1
_geom_bond_atom_site_label_2
_geom_bond_site_symmetry_2
_geom_bond_distance
_geom_bond_publ_flag
C1 C2 . 1.380(5) ?
C1 C6 . 1.386(5) ?
C1 H1 . 0.9300 ?
C2 C3 . 1.359(5) ?
C2 H2 . 0.9300 ?
C3 C4 . 1.378(5) ?
C3 H3 . 0.9300 ?
C4 C5 . 1.381(5) ?
C4 H4 . 0.9300 ?
C5 C6 . 1.384(4) ?
C5 H5 . 0.9300 ?
C6 C7 . 1.494(4) ?
C7 O1 . 1.289(3) ?
C7 C8 . 1.382(4) ?
C8 C9 . 1.415(4) ?
C8 H8 . 0.9300 ?
C9 N1 . 1.308(4) ?
C9 C10 . 1.502(4) ?
C10 H10A . 0.9600 ?
C10 H10B . 0.9600 ?
C10 H10C . 0.9600 ?
C11 N1 . 1.465(4) ?
C11 C12 . 1.520(4) ?
C11 C16 . 1.538(4) ?
C11 H11 . 0.9800 ?
C12 C13 . 1.524(4) ?
C12 H12A . 0.9700 ?
C12 H12B . 0.9700 ?
C13 C14 . 1.519(4) ?
C13 H13A . 0.9700 ?
C13 H13B . 0.9700 ?
C14 C15 . 1.531(4) ?
C14 H14A . 0.9700 ?
C14 H14B . 0.9700 ?
C15 C16 . 1.524(4) ?
C15 H15A . 0.9700 ?
C15 H15B . 0.9700 ?
C16 N2 . 1.465(3) ?
C16 H16 . 0.9800 ?
C17 C20 . 1.374(4) ?
C17 C18 . 1.404(4) ?
C17 H17 . 0.9300 ?
C18 N2 . 1.323(4) ?
C18 C19 . 1.497(4) ?
C19 H19A . 0.9600 ?
C19 H19B . 0.9600 ?
C19 H19C . 0.9600 ?
N1 H1A . 0.83(3) ?
N2 H2A . 0.95(4) ?
O1 Mn1 . 2.031(2) y
Mn1 O2 1_565 2.0192(19) y
Mn1 Cl2 . 2.3298(10) y
Mn1 Cl1 . 2.3301(10) y
C21 C26 . 1.385(4) ?
C21 C22 . 1.394(4) ?
C21 C20 . 1.490(4) ?
C20 O2 . 1.291(3) ?
O2 Mn1 1_545 2.0192(19) ?
C24 C23 . 1.365(5) ?
C24 C25 . 1.368(5) ?
C24 H24 . 0.9300 ?
C25 C26 . 1.379(4) ?
C25 H25 . 0.9300 ?
C23 C22 . 1.384(5) ?
C23 H23 . 0.9300 ?
C22 H22 . 0.9300 ?
C26 H26 . 0.9300 ?

loop_
_geom_hbond_atom_site_label_D
_geom_hbond_atom_site_label_H
_geom_hbond_atom_site_label_A
_geom_hbond_distance_DH
_geom_hbond_distance_HA
_geom_hbond_distance_DA
_geom_hbond_angle_DHA
N2 H2A O2 0.95(4) 1.92(3) 2.635(3) 130(3)
N1 H1A O1 0.83(3) 1.95(3) 2.641(4) 140(2)
